data_7056159
loop_
_publ_author_name
'Bartalucci, Niccol\`o'
'Bortoluzzi, Marco'
'Marchetti, Fabio'
'Pampaloni, Guido'
'Schoch, Silvia'
'Zacchini, Stefano'

_publ_section_title
;
 Unusual activation pathways of amines in the reactions with molybdenum
 pentachloride
;
_journal_name_full 'New J. Chem.'
_journal_paper_doi 10.1039/C6NJ03992H
_journal_year 2017
_chemical_formula_sum 'C4 H7 Cl5 Mo N'
_chemical_formula_weight 342.30
_space_group_crystal_system orthorhombic
_space_group_IT_number 33
_space_group_name_Hall 'P 2c -2n'
_space_group_name_H-M_alt 'P n a 21'
_symmetry_space_group_name_Hall 'P 2c -2n'
_symmetry_space_group_name_H-M 'P n a 21'
_atom_sites_solution_hydrogens geom
_audit_creation_method SHELXL-2014/7
_audit_update_record
;
2017-04-30 deposited with the CCDC.
2017-05-03 downloaded from the CCDC.
;
_cell_angle_alpha 90
_cell_angle_beta 90
_cell_angle_gamma 90
_cell_formula_units_Z 4
_cell_length_a 11.8263(17)
_cell_length_b 8.2825(12)
_cell_length_c 10.2388(15)
_cell_measurement_reflns_used 5841
_cell_measurement_temperature 100(2)
_cell_measurement_theta_max 28.4955
_cell_measurement_theta_min 3.0025
_cell_volume 1002.9(3)
_computing_cell_refinement 'APEX3 (Bruker AXS, 2015)'
_computing_data_collection 'APEX3 (Bruker AXS, 2015)'
_computing_data_reduction 'SAINT (Bruker AXS, 2015)'
_computing_molecular_graphics 'ORTEPIII (Johnson, 1996)'
_computing_publication_material 'XCIF 2014/2 (Bruker AXS, 2014)'
_computing_structure_refinement 'SHELXL-2014/7 (Sheldrick, 2014)'
_computing_structure_solution 'SHELXT (Sheldrick, 2015)'
_diffrn_ambient_temperature 100(2)
_diffrn_measured_fraction_theta_full 0.999
_diffrn_measured_fraction_theta_max 0.999
_diffrn_measurement_device_type 'CCD area detector'
_diffrn_measurement_method 'phi and omega scans'
_diffrn_radiation_monochromator graphite
_diffrn_radiation_source 'fine-focus sealed tube'
_diffrn_radiation_type MoK\a
_diffrn_radiation_wavelength 0.71073
_diffrn_reflns_av_R_equivalents 0.0392
_diffrn_reflns_av_unetI/netI 0.0326
_diffrn_reflns_Laue_measured_fraction_full 0.999
_diffrn_reflns_Laue_measured_fraction_max 0.999
_diffrn_reflns_limit_h_max 14
_diffrn_reflns_limit_h_min -15
_diffrn_reflns_limit_k_max 10
_diffrn_reflns_limit_k_min -10
_diffrn_reflns_limit_l_max 13
_diffrn_reflns_limit_l_min -13
_diffrn_reflns_number 10237
_diffrn_reflns_point_group_measured_fraction_full 0.999
_diffrn_reflns_point_group_measured_fraction_max 0.999
_diffrn_reflns_theta_full 25.242
_diffrn_reflns_theta_max 26.990
_diffrn_reflns_theta_min 3.003
_exptl_absorpt_coefficient_mu 2.577
_exptl_absorpt_correction_T_max 0.7474
_exptl_absorpt_correction_T_min 0.6403
_exptl_absorpt_correction_type empirical
_exptl_absorpt_process_details
; 
 Data were corrected for Lorentz polarization and absorption
 effects (empirical absorption correction SADABS).
 R(int) =  0.1423 (selected reflections only, before parameter refinement)
 R(int) =  0.0584 (selected reflections only, after parameter refinement)
;
_exptl_crystal_colour green
_exptl_crystal_density_diffrn 2.267
_exptl_crystal_description prism
_exptl_crystal_F_000 660
_exptl_crystal_size_max 0.190
_exptl_crystal_size_mid 0.160
_exptl_crystal_size_min 0.120
_refine_diff_density_max 0.416
_refine_diff_density_min -0.480
_refine_diff_density_rms 0.083
_refine_ls_abs_structure_details
;
 Flack x determined using 941 quotients [(I+)-(I-)]/[(I+)+(I-)]
 (Parsons, Flack and Wagner, Acta Cryst. B69 (2013) 249-259).
;
_refine_ls_abs_structure_Flack -0.04(4)
_refine_ls_extinction_method none
_refine_ls_goodness_of_fit_ref 1.083
_refine_ls_hydrogen_treatment constr
_refine_ls_matrix_type full
_refine_ls_number_parameters 100
_refine_ls_number_reflns 2180
_refine_ls_number_restraints 1
_refine_ls_restrained_S_all 1.083
_refine_ls_R_factor_all 0.0248
_refine_ls_R_factor_gt 0.0227
_refine_ls_shift/su_max 0.001
_refine_ls_shift/su_mean 0.000
_refine_ls_structure_factor_coef Fsqd
_refine_ls_weighting_details 'w=1/[\s^2^(Fo^2^)+(0.0092P)^2^+0.3630P] where P=(Fo^2^+2Fc^2^)/3'
_refine_ls_weighting_scheme calc
_refine_ls_wR_factor_gt 0.0392
_refine_ls_wR_factor_ref 0.0398
_reflns_Friedel_coverage 0.892
_reflns_Friedel_fraction_full 1.000
_reflns_Friedel_fraction_max 0.999
_reflns_number_gt 2096
_reflns_number_total 2180
_reflns_threshold_expression 'I > 2\s(I)'
_cod_data_source_file c6nj03992h3.cif
_cod_data_source_block 1
_cod_database_code 7056159
_shelx_shelxl_version_number 2014/7
_shelx_space_group_comment
;
The symmetry employed for this shelxl refinement is uniquely defined
by the following loop, which should always be used as a source of
symmetry information in preference to the above space-group names.
They are only intended as comments.
;
_shelx_estimated_absorpt_t_min 0.640
_shelx_estimated_absorpt_t_max 0.747

loop_
_space_group_symop_operation_xyz
'x, y, z'
'-x, -y, z+1/2'
'x+1/2, -y+1/2, z'
'-x+1/2, y+1/2, z+1/2'

loop_
_atom_site_label
_atom_site_type_symbol
_atom_site_fract_x
_atom_site_fract_y
_atom_site_fract_z
_atom_site_U_iso_or_equiv
_atom_site_adp_type
_atom_site_occupancy
_atom_site_site_symmetry_order
_atom_site_calc_flag
_atom_site_refinement_flags_posn
_atom_site_refinement_flags_adp
C1 C 0.9745(4) 0.7389(6) 1.0100(5) 0.0156(10) Uani 1 1 d . .
H1 H 1.0163 0.8309 1.0372 0.019 Uiso 1 1 calc R U
C2 C 0.9934(4) 0.5766(6) 1.0667(5) 0.0181(11) Uani 1 1 d . .
H2A H 0.9641 0.5699 1.1571 0.022 Uiso 1 1 calc R U
H2B H 1.0747 0.5478 1.0664 0.022 Uiso 1 1 calc R U
C3 C 0.9252(4) 0.4680(6) 0.9733(5) 0.0195(11) Uani 1 1 d . .
H3A H 0.9759 0.4108 0.9118 0.023 Uiso 1 1 calc R U
H3B H 0.8805 0.3873 1.0225 0.023 Uiso 1 1 calc R U
C4 C 0.8480(4) 0.5852(6) 0.9007(5) 0.0203(11) Uani 1 1 d . .
H4A H 0.8456 0.5590 0.8064 0.024 Uiso 1 1 calc R U
H4B H 0.7702 0.5804 0.9362 0.024 Uiso 1 1 calc R U
Cl1 Cl 0.66602(9) 0.85092(13) 0.80248(13) 0.0171(3) Uani 1 1 d . .
Cl2 Cl 0.89908(10) 0.82572(14) 0.64077(12) 0.0181(3) Uani 1 1 d . .
Cl3 Cl 1.02697(8) 1.07026(12) 0.83135(15) 0.0168(2) Uani 1 1 d . .
Cl4 Cl 0.80745(10) 1.05111(14) 1.02806(12) 0.0170(2) Uani 1 1 d . .
Cl5 Cl 0.78103(10) 1.19781(14) 0.71978(13) 0.0207(3) Uani 1 1 d . .
Mo1 Mo 0.84423(3) 0.96729(4) 0.82098(5) 0.01187(9) Uani 1 1 d . .
N1 N 0.8978(3) 0.7466(5) 0.9218(4) 0.0134(8) Uani 1 1 d . .

loop_
_atom_site_aniso_label
_atom_site_aniso_U_11
_atom_site_aniso_U_22
_atom_site_aniso_U_33
_atom_site_aniso_U_23
_atom_site_aniso_U_13
_atom_site_aniso_U_12
C1 0.014(2) 0.016(2) 0.017(2) 0.000(2) 0.003(2) 0.000(2)
C2 0.016(2) 0.018(3) 0.020(3) 0.006(2) 0.002(2) 0.003(2)
C3 0.024(3) 0.012(2) 0.022(3) -0.001(2) 0.000(2) -0.002(2)
C4 0.029(3) 0.013(3) 0.019(3) 0.000(2) -0.003(2) -0.002(2)
Cl1 0.0130(5) 0.0197(5) 0.0187(7) 0.0017(5) -0.0013(5) -0.0020(4)
Cl2 0.0210(6) 0.0183(6) 0.0151(6) -0.0038(5) 0.0036(5) -0.0020(5)
Cl3 0.0139(5) 0.0172(5) 0.0193(6) -0.0009(7) 0.0008(6) -0.0026(4)
Cl4 0.0197(6) 0.0144(6) 0.0169(6) -0.0026(5) 0.0029(5) 0.0007(5)
Cl5 0.0199(6) 0.0161(6) 0.0262(7) 0.0069(5) -0.0014(5) 0.0025(5)
Mo1 0.01188(17) 0.01096(17) 0.01276(17) 0.0002(2) 0.0008(2) 0.00015(14)
N1 0.015(2) 0.012(2) 0.014(2) -0.0024(17) 0.0022(17) -0.0011(16)

loop_
_atom_type_symbol
_atom_type_description
_atom_type_scat_dispersion_real
_atom_type_scat_dispersion_imag
_atom_type_scat_source
C C 0.0033 0.0016 'International Tables Vol C Tables 4.2.6.8 and 6.1.1.4'
H H 0.0000 0.0000 'International Tables Vol C Tables 4.2.6.8 and 6.1.1.4'
N N 0.0061 0.0033 'International Tables Vol C Tables 4.2.6.8 and 6.1.1.4'
Cl Cl 0.1484 0.1585 'International Tables Vol C Tables 4.2.6.8 and 6.1.1.4'
Mo Mo -1.6832 0.6857 'International Tables Vol C Tables 4.2.6.8 and 6.1.1.4'

loop_
_geom_angle_atom_site_label_1
_geom_angle_atom_site_label_2
_geom_angle_atom_site_label_3
_geom_angle
N1 C1 C2 115.4(4)
N1 C1 H1 122.3
C2 C1 H1 122.3
C1 C2 C3 102.0(4)
C1 C2 H2A 111.4
C3 C2 H2A 111.4
C1 C2 H2B 111.4
C3 C2 H2B 111.4
H2A C2 H2B 109.2
C4 C3 C2 104.1(4)
C4 C3 H3A 110.9
C2 C3 H3A 110.9
C4 C3 H3B 110.9
C2 C3 H3B 110.9
H3A C3 H3B 109.0
N1 C4 C3 105.4(4)
N1 C4 H4A 110.7
C3 C4 H4A 110.7
N1 C4 H4B 110.7
C3 C4 H4B 110.7
H4A C4 H4B 108.8
N1 Mo1 Cl4 82.56(10)
N1 Mo1 Cl2 82.55(10)
Cl4 Mo1 Cl2 165.07(5)
N1 Mo1 Cl5 177.62(11)
Cl4 Mo1 Cl5 96.01(5)
Cl2 Mo1 Cl5 98.91(5)
N1 Mo1 Cl1 87.41(10)
Cl4 Mo1 Cl1 91.67(4)
Cl2 Mo1 Cl1 88.78(5)
Cl5 Mo1 Cl1 90.74(4)
N1 Mo1 Cl3 90.89(10)
Cl4 Mo1 Cl3 91.33(5)
Cl2 Mo1 Cl3 87.78(5)
Cl5 Mo1 Cl3 91.04(4)
Cl1 Mo1 Cl3 176.33(5)
C1 N1 C4 109.9(4)
C1 N1 Mo1 125.3(3)
C4 N1 Mo1 124.8(3)

loop_
_geom_bond_atom_site_label_1
_geom_bond_atom_site_label_2
_geom_bond_distance
C1 N1 1.281(6)
C1 C2 1.481(6)
C1 H1 0.9500
C2 C3 1.541(7)
C2 H2A 0.9900
C2 H2B 0.9900
C3 C4 1.526(6)
C3 H3A 0.9900
C3 H3B 0.9900
C4 N1 1.477(6)
C4 H4A 0.9900
C4 H4B 0.9900
Cl1 Mo1 2.3252(11)
Cl2 Mo1 2.2804(13)
Cl3 Mo1 2.3257(11)
Cl4 Mo1 2.2730(13)
Cl5 Mo1 2.2973(12)
Mo1 N1 2.193(4)

loop_
_geom_torsion_atom_site_label_1
_geom_torsion_atom_site_label_2
_geom_torsion_atom_site_label_3
_geom_torsion_atom_site_label_4
_geom_torsion
N1 C1 C2 C3 11.0(5)
C1 C2 C3 C4 -16.6(5)
C2 C3 C4 N1 17.2(5)
C2 C1 N1 C4 0.0(6)
C2 C1 N1 Mo1 178.3(3)
C3 C4 N1 C1 -11.3(5)
C3 C4 N1 Mo1 170.4(3)
